data_4037074
loop_
_publ_author_name
'Benmekhbi, Lotfi'
'Louafi, Fadila'
'Roisnel, Thierry'
'Hurvois, Jean-Pierre'

_publ_section_title
;
 Synthesis of Tetrahydroisoquinoline Alkaloids and Related Compounds
 through the Alkylation of Anodically Prepared \a-Amino Nitriles.
;
_journal_issue 15
_journal_name_full 'The Journal of organic chemistry'
_journal_page_first 6721
_journal_page_last 6739
_journal_paper_doi 10.1021/acs.joc.6b01419
_journal_volume 81
_journal_year 2016
_chemical_absolute_configuration unk
_chemical_compound_source 'synthesis as described'
_chemical_formula_moiety 'C18 H18 N2'
_chemical_formula_sum 'C18 H18 N2'
_chemical_formula_weight 262.34
_space_group_IT_number 19
_space_group_name_Hall 'P 2ac 2ab'
_space_group_name_H-M_alt 'P 21 21 21'
_symmetry_cell_setting orthorhombic
_symmetry_Int_Tables_number 19
_symmetry_space_group_name_Hall 'P 2ac 2ab'
_symmetry_space_group_name_H-M 'P 21 21 21'
_atom_sites_solution_hydrogens geom
_atom_sites_solution_primary direct
_atom_sites_solution_secondary difmap
_audit_conform_dict_location ftp://ftp.iucr.org/pub/cif_core.dic
_audit_conform_dict_name cif_core.dic
_audit_conform_dict_version 2.4
_audit_creation_date 2009-12-15T11:42:06-00:00
_audit_creation_method 'WinGX routine CIF_UPDATE'
_cell_angle_alpha 90
_cell_angle_beta 90
_cell_angle_gamma 90
_cell_formula_units_Z 4
_cell_length_a 7.0231(4)
_cell_length_b 7.1476(3)
_cell_length_c 29.3182(16)
_cell_measurement_reflns_used 3948
_cell_measurement_temperature 100(2)
_cell_measurement_theta_max 27.45
_cell_measurement_theta_min 2.78
_cell_measurement_wavelength 0.71073
_cell_volume 1471.72(13)
_computing_cell_refinement 'Bruker SMART (Bruker, 2002)'
_computing_data_collection 'Bruker SAINT (Bruker, 2002)'
_computing_data_reduction 'Bruker SAINT (Bruker, 2002)'
_computing_molecular_graphics 'Ortep-3 for Windows (Farrugia, 1997)'
_computing_publication_material 'WinGX publication routines (Farrugia, 1999)'
_computing_structure_refinement 'SHELXL-97 (Sheldrick, 1997)'
_computing_structure_solution 'SIR97 (Altomare et al., 1999)'
_diffrn_ambient_temperature 100(2)
_diffrn_detector 'CCD plate'
_diffrn_measured_fraction_theta_full 0.983
_diffrn_measured_fraction_theta_max 0.983
_diffrn_measurement_device_type 'APEXII, Bruker-AXS'
_diffrn_measurement_method 'CCD rotation images, thin slices'
_diffrn_radiation_monochromator graphite
_diffrn_radiation_probe x-ray
_diffrn_radiation_type MoK\a
_diffrn_radiation_wavelength 0.71073
_diffrn_reflns_av_R_equivalents 0.0458
_diffrn_reflns_av_unetI/netI 0.0437
_diffrn_reflns_limit_h_max 5
_diffrn_reflns_limit_h_min -8
_diffrn_reflns_limit_k_max 9
_diffrn_reflns_limit_k_min -7
_diffrn_reflns_limit_l_max 35
_diffrn_reflns_limit_l_min -38
_diffrn_reflns_number 7366
_diffrn_reflns_theta_full 27.46
_diffrn_reflns_theta_max 27.46
_diffrn_reflns_theta_min 3.53
_exptl_absorpt_coefficient_mu 0.070
_exptl_absorpt_correction_T_max 0.966
_exptl_absorpt_correction_T_min 0.650
_exptl_absorpt_correction_type multi-scan
_exptl_absorpt_process_details
;
  [Sheldrick, G.M. (2002). SADABS Bruker AXS Inc., Madison, Wisconsin, USA]
;
_exptl_crystal_colour colourless
_exptl_crystal_density_diffrn 1.184
_exptl_crystal_density_method 'not measured'
_exptl_crystal_description prism
_exptl_crystal_F_000 560
_exptl_crystal_size_max 0.57
_exptl_crystal_size_mid 0.52
_exptl_crystal_size_min 0.49
_refine_diff_density_max 0.231
_refine_diff_density_min -0.255
_refine_diff_density_rms 0.041
_refine_ls_abs_structure_details 'Flack H D (1983), Acta Cryst. A39, 876-881'
_refine_ls_abs_structure_Flack 0(10)
_refine_ls_extinction_coef 0.041(4)
_refine_ls_extinction_expression Fc^*^=kFc[1+0.001xFc^2^\l^3^/sin(2\q)]^-1/4^
_refine_ls_extinction_method SHELXL
_refine_ls_goodness_of_fit_ref 1.035
_refine_ls_hydrogen_treatment constr
_refine_ls_matrix_type full
_refine_ls_number_parameters 183
_refine_ls_number_reflns 1937
_refine_ls_number_restraints 0
_refine_ls_restrained_S_all 1.035
_refine_ls_R_factor_all 0.0397
_refine_ls_R_factor_gt 0.0364
_refine_ls_shift/su_max 0.001
_refine_ls_shift/su_mean 0
_refine_ls_structure_factor_coef Fsqd
_refine_ls_weighting_details 'calc w=1/[\s^2^(Fo^2^)+(0.0373P)^2^+0.3365P] where P=(Fo^2^+2Fc^2^)/3'
_refine_ls_weighting_scheme calc
_refine_ls_wR_factor_gt 0.0853
_refine_ls_wR_factor_ref 0.0874
_reflns_number_gt 1801
_reflns_number_total 1937
_reflns_threshold_expression >2sigma(I)
_cod_data_source_file jo6b01419_si_007.cif
_cod_data_source_block Zn64
_cod_database_code 4037074

loop_
_symmetry_equiv_pos_as_xyz
'x, y, z'
'-x+1/2, -y, z+1/2'
'x+1/2, -y+1/2, -z'
'-x, y+1/2, -z+1/2'

loop_
_atom_site_label
_atom_site_type_symbol
_atom_site_fract_x
_atom_site_fract_y
_atom_site_fract_z
_atom_site_U_iso_or_equiv
_atom_site_adp_type
_atom_site_occupancy
_atom_site_symmetry_multiplicity
_atom_site_calc_flag
_atom_site_refinement_flags
C1 C 0.4013(3) 0.0597(2) 0.83745(5) 0.0159(4) Uani 1 1 d .
H1 H 0.5197 -0.0147 0.832 0.019 Uiso 1 1 calc R
C2 C 0.2577(3) -0.0671(2) 0.85952(5) 0.0192(4) Uani 1 1 d .
N3 N 0.1499(3) -0.1605(2) 0.87805(5) 0.0287(4) Uani 1 1 d .
C4 C 0.3254(2) 0.1226(2) 0.79127(5) 0.0170(3) Uani 1 1 d .
C5 C 0.3350(3) -0.0025(3) 0.75476(5) 0.0222(4) Uani 1 1 d .
H5 H 0.3862 -0.1242 0.7592 0.027 Uiso 1 1 calc R
C6 C 0.2698(3) 0.0505(3) 0.71203(6) 0.0269(4) Uani 1 1 d .
H6 H 0.2782 -0.0338 0.6871 0.032 Uiso 1 1 calc R
C7 C 0.1923(3) 0.2275(3) 0.70593(6) 0.0278(5) Uani 1 1 d .
H7 H 0.1472 0.2642 0.6767 0.033 Uiso 1 1 calc R
C8 C 0.1806(3) 0.3507(3) 0.74224(6) 0.0249(4) Uani 1 1 d .
H8 H 0.1258 0.4708 0.7378 0.03 Uiso 1 1 calc R
C9 C 0.2490(3) 0.3002(2) 0.78569(5) 0.0194(4) Uani 1 1 d .
C10 C 0.2476(3) 0.4372(2) 0.82457(6) 0.0216(4) Uani 1 1 d .
H10A H 0.1219 0.4997 0.8258 0.026 Uiso 1 1 calc R
H10B H 0.3451 0.5346 0.8189 0.026 Uiso 1 1 calc R
C11 C 0.2870(2) 0.3453(2) 0.87035(5) 0.0179(4) Uani 1 1 d .
H11A H 0.3135 0.4428 0.8935 0.021 Uiso 1 1 calc R
H11B H 0.1733 0.2743 0.8803 0.021 Uiso 1 1 calc R
N12 N 0.4511(2) 0.21808(19) 0.86694(4) 0.0145(3) Uani 1 1 d .
C13 C 0.5138(3) 0.1565(2) 0.91311(5) 0.0173(4) Uani 1 1 d .
H13 H 0.3997 0.1098 0.9301 0.021 Uiso 1 1 calc R
C14 C 0.6603(3) -0.0011(2) 0.91104(6) 0.0258(4) Uani 1 1 d .
H14A H 0.6 -0.1146 0.8991 0.039 Uiso 1 1 calc R
H14B H 0.7096 -0.0257 0.9417 0.039 Uiso 1 1 calc R
H14C H 0.7655 0.0357 0.891 0.039 Uiso 1 1 calc R
C15 C 0.5966(2) 0.3205(2) 0.93926(5) 0.0158(4) Uani 1 1 d .
C16 C 0.7528(3) 0.4200(2) 0.92253(5) 0.0191(4) Uani 1 1 d .
H16 H 0.8025 0.3907 0.8933 0.023 Uiso 1 1 calc R
C17 C 0.8359(3) 0.5607(3) 0.94811(6) 0.0222(4) Uani 1 1 d .
H17 H 0.942 0.6275 0.9363 0.027 Uiso 1 1 calc R
C18 C 0.7645(3) 0.6046(2) 0.99096(6) 0.0212(4) Uani 1 1 d .
H18 H 0.8222 0.7007 1.0086 0.025 Uiso 1 1 calc R
C19 C 0.6093(3) 0.5079(2) 1.00798(5) 0.0195(4) Uani 1 1 d .
H19 H 0.56 0.538 1.0372 0.023 Uiso 1 1 calc R
C20 C 0.5251(3) 0.3663(2) 0.98217(5) 0.0178(4) Uani 1 1 d .
H20 H 0.4183 0.3006 0.9939 0.021 Uiso 1 1 calc R

loop_
_atom_site_aniso_label
_atom_site_aniso_U_11
_atom_site_aniso_U_22
_atom_site_aniso_U_33
_atom_site_aniso_U_23
_atom_site_aniso_U_13
_atom_site_aniso_U_12
C1 0.0162(9) 0.0166(8) 0.0148(7) -0.0020(6) -0.0003(6) 0.0015(7)
C2 0.0241(10) 0.0177(8) 0.0156(7) -0.0049(6) -0.0028(7) -0.0011(9)
N3 0.0368(10) 0.0271(8) 0.0221(7) -0.0033(6) 0.0019(7) -0.0118(9)
C4 0.0121(8) 0.0243(8) 0.0147(7) 0.0003(6) 0.0008(6) -0.0019(8)
C5 0.0170(9) 0.0290(9) 0.0205(8) -0.0031(7) 0.0013(7) 0.0010(8)
C6 0.0186(10) 0.0436(11) 0.0184(8) -0.0067(8) 0.0003(7) -0.0061(9)
C7 0.0171(9) 0.0485(12) 0.0179(7) 0.0072(8) -0.0044(7) -0.0073(10)
C8 0.0176(9) 0.0318(10) 0.0252(8) 0.0082(7) -0.0047(7) -0.0018(9)
C9 0.0132(8) 0.0258(9) 0.0191(7) 0.0028(7) -0.0011(7) -0.0014(8)
C10 0.0196(9) 0.0204(8) 0.0249(8) 0.0004(7) -0.0054(7) 0.0045(9)
C11 0.0154(9) 0.0188(8) 0.0193(7) -0.0022(6) -0.0005(6) 0.0041(7)
N12 0.0145(7) 0.0153(7) 0.0137(6) -0.0008(5) -0.0026(5) 0.0019(6)
C13 0.0208(9) 0.0162(8) 0.0149(7) 0.0017(6) -0.0020(6) -0.0015(8)
C14 0.0323(11) 0.0203(8) 0.0249(8) -0.0030(7) -0.0124(8) 0.0070(9)
C15 0.0158(9) 0.0156(8) 0.0159(7) 0.0030(6) -0.0046(6) 0.0020(7)
C16 0.0210(9) 0.0200(8) 0.0163(7) 0.0036(6) -0.0014(6) -0.0002(8)
C17 0.0208(10) 0.0207(8) 0.0251(8) 0.0072(7) -0.0032(7) -0.0048(8)
C18 0.0252(10) 0.0133(7) 0.0252(8) 0.0002(6) -0.0094(7) -0.0005(8)
C19 0.0227(9) 0.0186(8) 0.0171(7) -0.0012(6) -0.0030(6) 0.0050(8)
C20 0.0157(8) 0.0189(8) 0.0188(8) 0.0005(6) -0.0003(6) -0.0006(8)

loop_
_atom_type_symbol
_atom_type_description
_atom_type_scat_dispersion_real
_atom_type_scat_dispersion_imag
_atom_type_scat_source
C C 0.0033 0 'International Tables Vol C Tables 4.2.6.8 and 6.1.1.4'
H H 0 0 'International Tables Vol C Tables 4.2.6.8 and 6.1.1.4'
N N 0.0061 0 'International Tables Vol C Tables 4.2.6.8 and 6.1.1.4'

loop_
_geom_angle_atom_site_label_1
_geom_angle_atom_site_label_2
_geom_angle_atom_site_label_3
_geom_angle
N12 C1 C2 111.84(13)
N12 C1 C4 112.33(14)
C2 C1 C4 109.03(14)
N12 C1 H1 107.8
C2 C1 H1 107.8
C4 C1 H1 107.8
N3 C2 C1 177.17(17)
C9 C4 C5 120.91(15)
C9 C4 C1 120.66(15)
C5 C4 C1 118.43(15)
C6 C5 C4 120.14(17)
C6 C5 H5 119.9
C4 C5 H5 119.9
C5 C6 C7 119.63(17)
C5 C6 H6 120.2
C7 C6 H6 120.2
C8 C7 C6 120.25(16)
C8 C7 H7 119.9
C6 C7 H7 119.9
C7 C8 C9 120.85(18)
C7 C8 H8 119.6
C9 C8 H8 119.6
C4 C9 C8 118.21(16)
C4 C9 C10 120.60(14)
C8 C9 C10 121.14(16)
C9 C10 C11 112.76(14)
C9 C10 H10A 109
C11 C10 H10A 109
C9 C10 H10B 109
C11 C10 H10B 109
H10A C10 H10B 107.8
N12 C11 C10 110.47(13)
N12 C11 H11A 109.6
C10 C11 H11A 109.6
N12 C11 H11B 109.6
C10 C11 H11B 109.6
H11A C11 H11B 108.1
C1 N12 C11 109.28(13)
C1 N12 C13 112.21(12)
C11 N12 C13 110.62(12)
N12 C13 C15 110.12(13)
N12 C13 C14 112.40(13)
C15 C13 C14 109.38(14)
N12 C13 H13 108.3
C15 C13 H13 108.3
C14 C13 H13 108.3
C13 C14 H14A 109.5
C13 C14 H14B 109.5
H14A C14 H14B 109.5
C13 C14 H14C 109.5
H14A C14 H14C 109.5
H14B C14 H14C 109.5
C20 C15 C16 118.74(15)
C20 C15 C13 119.96(16)
C16 C15 C13 121.16(14)
C17 C16 C15 120.75(16)
C17 C16 H16 119.6
C15 C16 H16 119.6
C16 C17 C18 120.15(17)
C16 C17 H17 119.9
C18 C17 H17 119.9
C19 C18 C17 119.86(16)
C19 C18 H18 120.1
C17 C18 H18 120.1
C18 C19 C20 120.04(16)
C18 C19 H19 120
C20 C19 H19 120
C15 C20 C19 120.47(17)
C15 C20 H20 119.8
C19 C20 H20 119.8

loop_
_geom_bond_atom_site_label_1
_geom_bond_atom_site_label_2
_geom_bond_distance
C1 N12 1.467(2)
C1 C2 1.503(2)
C1 C4 1.523(2)
C1 H1 1
C2 N3 1.146(2)
C4 C9 1.388(2)
C4 C5 1.396(2)
C5 C6 1.386(2)
C5 H5 0.95
C6 C7 1.389(3)
C6 H6 0.95
C7 C8 1.384(3)
C7 H7 0.95
C8 C9 1.408(2)
C8 H8 0.95
C9 C10 1.503(2)
C10 C11 1.520(2)
C10 H10A 0.99
C10 H10B 0.99
C11 N12 1.471(2)
C11 H11A 0.99
C11 H11B 0.99
N12 C13 1.4899(19)
C13 C15 1.517(2)
C13 C14 1.527(2)
C13 H13 1
C14 H14A 0.98
C14 H14B 0.98
C14 H14C 0.98
C15 C20 1.394(2)
C15 C16 1.396(2)
C16 C17 1.384(2)
C16 H16 0.95
C17 C18 1.389(2)
C17 H17 0.95
C18 C19 1.384(3)
C18 H18 0.95
C19 C20 1.395(2)
C19 H19 0.95
C20 H20 0.95

loop_
_geom_torsion_atom_site_label_1
_geom_torsion_atom_site_label_2
_geom_torsion_atom_site_label_3
_geom_torsion_atom_site_label_4
_geom_torsion
N12 C1 C4 C9 -22.0(2)
C2 C1 C4 C9 102.56(18)
N12 C1 C4 C5 157.90(16)
C2 C1 C4 C5 -77.56(19)
C9 C4 C5 C6 0.8(3)
C1 C4 C5 C6 -179.08(17)
C4 C5 C6 C7 -1.0(3)
C5 C6 C7 C8 0.2(3)
C6 C7 C8 C9 0.9(3)
C5 C4 C9 C8 0.2(3)
C1 C4 C9 C8 -179.87(16)
C5 C4 C9 C10 -177.09(17)
C1 C4 C9 C10 2.8(3)
C7 C8 C9 C4 -1.1(3)
C7 C8 C9 C10 176.25(18)
C4 C9 C10 C11 -14.9(2)
C8 C9 C10 C11 167.83(17)
C9 C10 C11 N12 46.5(2)
C2 C1 N12 C11 -69.63(16)
C4 C1 N12 C11 53.35(17)
C2 C1 N12 C13 53.44(19)
C4 C1 N12 C13 176.42(13)
C10 C11 N12 C1 -66.98(17)
C10 C11 N12 C13 169.00(14)
C1 N12 C13 C15 169.94(14)
C11 N12 C13 C15 -67.74(18)
C1 N12 C13 C14 47.72(19)
C11 N12 C13 C14 170.04(14)
N12 C13 C15 C20 125.52(16)
C14 C13 C15 C20 -110.49(18)
N12 C13 C15 C16 -58.9(2)
C14 C13 C15 C16 65.13(19)
C20 C15 C16 C17 0.3(2)
C13 C15 C16 C17 -175.33(15)
C15 C16 C17 C18 0.1(3)
C16 C17 C18 C19 -0.4(3)
C17 C18 C19 C20 0.2(3)
C16 C15 C20 C19 -0.5(2)
C13 C15 C20 C19 175.24(15)
C18 C19 C20 C15 0.2(3)
